data_7018695
loop_
_publ_author_name
'Abdul-Kadir, Maisara'
'Hanton, Lyall R.'
'Sumby, Christopher J.'

_publ_section_title
;
 Building blocks for coordination polymers: self-assembled cleft-like and
 planar discrete metallo-macrocyclic complexes.
;
_journal_issue 15
_journal_name_full 'Dalton transactions (Cambridge, England : 2003)'
_journal_page_first 4497
_journal_page_last 4505
_journal_paper_doi 10.1039/c2dt12320g
_journal_volume 41
_journal_year 2012
_chemical_formula_sum 'C24 H20 Cl2 Cu2 N6 O16'
_chemical_formula_weight 846.44
_chemical_name_systematic
;
?
;
_space_group_IT_number 14
_symmetry_cell_setting monoclinic
_symmetry_space_group_name_Hall '-P 2ybc'
_symmetry_space_group_name_H-M 'P 1 21/c 1'
_atom_sites_solution_hydrogens geom
_atom_sites_solution_primary direct
_atom_sites_solution_secondary difmap
_audit_creation_method SHELXL-97
_cell_angle_alpha 90.00
_cell_angle_beta 112.636(7)
_cell_angle_gamma 90.00
_cell_formula_units_Z 4
_cell_length_a 14.659(3)
_cell_length_b 13.711(2)
_cell_length_c 15.440(3)
_cell_measurement_reflns_used 9995
_cell_measurement_temperature 150(2)
_cell_measurement_theta_max 29.65
_cell_measurement_theta_min 2.79
_cell_volume 2864.2(9)
_computing_cell_refinement 'APEXII (Bruker, 2004)'
_computing_data_collection 'APEXII (Bruker, 2004)'
_computing_data_reduction 'APEXII (Bruker, 2004)'
_computing_molecular_graphics 'XSeed (Barbour, 2001)'
_computing_publication_material 'local program'
_computing_structure_refinement 'SHELXL-97 (Sheldrick, 1997)'
_computing_structure_solution 'SHELXS-97 (Sheldrick, 1990)'
_diffrn_ambient_temperature 150(2)
_diffrn_measured_fraction_theta_full 0.999
_diffrn_measured_fraction_theta_max 0.999
_diffrn_measurement_device_type 'CCD area detector'
_diffrn_measurement_method 'phi and omega scans'
_diffrn_radiation_monochromator graphite
_diffrn_radiation_source 'fine-focus sealed tube'
_diffrn_radiation_type MoK\a
_diffrn_radiation_wavelength 0.71073
_diffrn_reflns_av_R_equivalents 0.0444
_diffrn_reflns_av_sigmaI/netI 0.0270
_diffrn_reflns_limit_h_max 18
_diffrn_reflns_limit_h_min -18
_diffrn_reflns_limit_k_max 17
_diffrn_reflns_limit_k_min -17
_diffrn_reflns_limit_l_max 19
_diffrn_reflns_limit_l_min -19
_diffrn_reflns_number 57356
_diffrn_reflns_theta_full 27.00
_diffrn_reflns_theta_max 27.00
_diffrn_reflns_theta_min 1.51
_exptl_absorpt_coefficient_mu 1.766
_exptl_absorpt_correction_T_max 0.8030
_exptl_absorpt_correction_T_min 0.5173
_exptl_absorpt_correction_type multi-scan
_exptl_absorpt_process_details
;
Using multiple and symmetry-related data measurements
via the program SADABS.
See R.H. Blessing, Acta Cryst (1995), A51, 33-38
;
_exptl_crystal_colour blue
_exptl_crystal_density_diffrn 1.963
_exptl_crystal_density_method 'not measured'
_exptl_crystal_description block
_exptl_crystal_F_000 1704
_exptl_crystal_size_max 0.43
_exptl_crystal_size_mid 0.19
_exptl_crystal_size_min 0.13
_refine_diff_density_max 2.672
_refine_diff_density_min -0.830
_refine_diff_density_rms 0.141
_refine_ls_extinction_method none
_refine_ls_goodness_of_fit_ref 1.053
_refine_ls_hydrogen_treatment constr
_refine_ls_matrix_type full
_refine_ls_number_parameters 451
_refine_ls_number_reflns 6259
_refine_ls_number_restraints 0
_refine_ls_restrained_S_all 1.053
_refine_ls_R_factor_all 0.0558
_refine_ls_R_factor_gt 0.0493
_refine_ls_shift/su_max 0.001
_refine_ls_shift/su_mean 0.000
_refine_ls_structure_factor_coef Fsqd
_refine_ls_weighting_details 'calc w=1/[\s^2^(Fo^2^)+(0.0758P)^2^+7.8606P] where P=(Fo^2^+2Fc^2^)/3'
_refine_ls_weighting_scheme calc
_refine_ls_wR_factor_gt 0.1295
_refine_ls_wR_factor_ref 0.1364
_reflns_number_gt 5539
_reflns_number_total 6259
_reflns_threshold_expression >2sigma(I)
_cod_data_source_file c2dt12320g.txt
_cod_data_source_block compound_11
_cod_original_sg_symbol_H-M P2(1)/c
_cod_database_code 7018695

loop_
_symmetry_equiv_pos_as_xyz
'x, y, z'
'-x, y+1/2, -z+1/2'
'-x, -y, -z'
'x, -y-1/2, z-1/2'

loop_
_atom_site_label
_atom_site_type_symbol
_atom_site_fract_x
_atom_site_fract_y
_atom_site_fract_z
_atom_site_U_iso_or_equiv
_atom_site_adp_type
_atom_site_occupancy
_atom_site_symmetry_multiplicity
_atom_site_calc_flag
_atom_site_refinement_flags
Cu1 Cu 0.56290(3) 0.65967(3) -0.12992(3) 0.01420(13) Uani 1 1 d .
Cu2 Cu 0.06864(3) -0.13377(3) -0.14672(3) 0.01656(13) Uani 1 1 d .
N1A N -0.03438(19) -0.1995(2) -0.24528(19) 0.0152(5) Uani 1 1 d .
N1B N 0.45904(18) 0.71095(19) -0.23857(18) 0.0117(5) Uani 1 1 d .
C2A C -0.0137(2) -0.2690(2) -0.2959(2) 0.0150(6) Uani 1 1 d .
C2B C 0.4783(2) 0.7685(2) -0.3010(2) 0.0123(6) Uani 1 1 d .
C3A C -0.0831(3) -0.3228(3) -0.3664(3) 0.0218(7) Uani 1 1 d .
H3A H -0.0653 -0.3701 -0.4021 0.026 Uiso 1 1 calc R
C3B C 0.4074(2) 0.8076(2) -0.3820(2) 0.0175(6) Uani 1 1 d .
H3B H 0.4241 0.8471 -0.4243 0.021 Uiso 1 1 calc R
C4A C -0.1758(3) -0.3035(3) -0.3804(3) 0.0254(8) Uani 1 1 d .
H4A H -0.2283 -0.3364 -0.4282 0.030 Uiso 1 1 calc R
C4B C 0.3154(2) 0.7858(2) -0.3959(2) 0.0190(7) Uani 1 1 d .
H4B H 0.2624 0.8100 -0.4494 0.023 Uiso 1 1 calc R
C5A C -0.1958(3) -0.2333(3) -0.3234(3) 0.0237(7) Uani 1 1 d .
H5A H -0.2627 -0.2212 -0.3324 0.028 Uiso 1 1 calc R
C5B C 0.2961(2) 0.7256(2) -0.3296(2) 0.0159(6) Uani 1 1 d .
H5B H 0.2295 0.7104 -0.3397 0.019 Uiso 1 1 calc R
C6A C -0.1229(2) -0.1816(2) -0.2554(2) 0.0163(6) Uani 1 1 d .
C6B C 0.3713(2) 0.6885(2) -0.2509(2) 0.0123(6) Uani 1 1 d .
C12A C 0.0912(2) -0.2857(2) -0.2623(2) 0.0156(6) Uani 1 1 d .
C12B C 0.5829(2) 0.7840(2) -0.2696(2) 0.0149(6) Uani 1 1 d .
O13A O 0.14207(16) -0.22937(17) -0.19417(17) 0.0194(5) Uani 1 1 d .
O13B O 0.63411(15) 0.74131(17) -0.19074(16) 0.0170(5) Uani 1 1 d .
N13 N 0.29196(18) 0.59001(18) -0.16827(18) 0.0117(5) Uani 1 1 d .
H13 H 0.2377 0.6084 -0.2149 0.014 Uiso 1 1 calc R
O14A O 0.11832(17) -0.35467(17) -0.29835(17) 0.0188(5) Uani 1 1 d .
O14B O 0.61106(17) 0.83822(19) -0.31955(19) 0.0232(6) Uani 1 1 d .
C16A C -0.1236(2) -0.1064(2) -0.1811(2) 0.0159(6) Uani 1 1 d .
C16B C 0.3732(2) 0.6195(2) -0.1699(2) 0.0120(6) Uani 1 1 d .
O17A O -0.04775(16) -0.07023(17) -0.12711(17) 0.0177(5) Uani 1 1 d .
O17B O 0.45102(15) 0.59346(17) -0.10827(16) 0.0172(5) Uani 1 1 d .
N18A N -0.20681(19) -0.0855(2) -0.17735(19) 0.0150(5) Uani 1 1 d .
H18A H -0.2597 -0.1083 -0.2230 0.018 Uiso 1 1 calc R
N21A N -0.17109(19) 0.0718(2) 0.0388(2) 0.0156(5) Uani 1 1 d .
N21B N 0.33400(18) 0.41320(19) 0.03389(19) 0.0134(5) Uani 1 1 d .
C22A C -0.1532(2) 0.0235(2) -0.0318(2) 0.0151(6) Uani 1 1 d .
H22A H -0.0876 0.0254 -0.0299 0.018 Uiso 1 1 calc R
C22B C 0.3500(2) 0.4692(2) -0.0329(2) 0.0120(6) Uani 1 1 d .
H22B H 0.4137 0.4669 -0.0354 0.014 Uiso 1 1 calc R
C23A C -0.2236(2) -0.0280(2) -0.1057(2) 0.0153(6) Uani 1 1 d .
C23B C 0.2799(2) 0.5285(2) -0.0965(2) 0.0119(6) Uani 1 1 d .
C24A C -0.3145(2) -0.0240(2) -0.1081(2) 0.0196(7) Uani 1 1 d .
H24A H -0.3673 -0.0546 -0.1574 0.024 Uiso 1 1 calc R
C24B C 0.1915(2) 0.5268(2) -0.0917(3) 0.0190(7) Uani 1 1 d .
H24B H 0.1388 0.5645 -0.1341 0.023 Uiso 1 1 calc R
C25A C -0.3321(2) 0.0266(3) -0.0360(3) 0.0224(7) Uani 1 1 d .
H25A H -0.3977 0.0287 -0.0382 0.027 Uiso 1 1 calc R
C25B C 0.1766(2) 0.4682(3) -0.0227(3) 0.0217(7) Uani 1 1 d .
H25B H 0.1131 0.4679 -0.0196 0.026 Uiso 1 1 calc R
C26A C -0.2583(2) 0.0731(3) 0.0376(3) 0.0198(7) Uani 1 1 d .
H26A H -0.2725 0.1049 0.0857 0.024 Uiso 1 1 calc R
C26B C 0.2492(2) 0.4123(2) 0.0395(2) 0.0184(7) Uani 1 1 d .
H26B H 0.2372 0.3740 0.0854 0.022 Uiso 1 1 calc R
O27A O 0.0998(2) -0.0204(2) -0.2463(2) 0.0382(7) Uani 1 1 d .
H27A H 0.0491 0.0099 -0.2758 0.057 Uiso 1 1 d R
H27C H 0.1353 -0.0074 -0.2806 0.057 Uiso 1 1 d R
O27B O 0.5684(2) 0.7717(2) -0.0171(2) 0.0371(7) Uani 1 1 d .
H27B H 0.5238 0.8116 -0.0397 0.056 Uiso 1 1 d R
H27D H 0.5733 0.7666 0.0402 0.056 Uiso 1 1 d R
Cl30 Cl 0.00891(6) -0.32086(6) -0.02823(6) 0.02033(19) Uani 1 1 d .
O31 O 0.07764(18) -0.24680(19) -0.01682(19) 0.0254(6) Uani 1 1 d .
O32 O -0.08150(19) -0.2770(2) -0.0517(2) 0.0319(6) Uani 1 1 d .
O33 O 0.0043(2) -0.3838(2) -0.1085(2) 0.0331(6) Uani 1 1 d .
O34 O 0.0357(2) -0.3761(2) 0.0618(2) 0.0344(7) Uani 1 1 d .
Cl35 Cl 0.59854(7) 0.50006(7) -0.30934(6) 0.0269(2) Uani 1 1 d .
O36 O 0.5492(2) 0.5099(2) -0.2451(2) 0.0315(6) Uani 1 1 d .
O37 O 0.5689(3) 0.4123(2) -0.3666(2) 0.0468(8) Uani 1 1 d .
O38 O 0.6955(2) 0.4942(3) -0.2518(3) 0.0576(10) Uani 1 1 d .
O39 O 0.5768(3) 0.5815(2) -0.3745(3) 0.0526(9) Uani 1 1 d .

loop_
_atom_site_aniso_label
_atom_site_aniso_U_11
_atom_site_aniso_U_22
_atom_site_aniso_U_33
_atom_site_aniso_U_23
_atom_site_aniso_U_13
_atom_site_aniso_U_12
Cu1 0.00643(19) 0.0184(2) 0.0162(2) 0.00776(15) 0.00264(15) -0.00082(14)
Cu2 0.0099(2) 0.0186(2) 0.0198(2) -0.00523(16) 0.00422(16) 0.00082(14)
N1A 0.0121(12) 0.0167(13) 0.0161(13) 0.0016(11) 0.0047(11) 0.0022(10)
N1B 0.0077(11) 0.0129(12) 0.0146(13) 0.0008(10) 0.0044(10) -0.0002(10)
C2A 0.0129(14) 0.0166(15) 0.0147(15) -0.0009(12) 0.0046(12) 0.0029(12)
C2B 0.0107(14) 0.0109(13) 0.0162(15) 0.0029(12) 0.0062(12) 0.0001(11)
C3A 0.0199(16) 0.0197(16) 0.0260(19) -0.0071(14) 0.0091(15) 0.0005(13)
C3B 0.0156(15) 0.0186(16) 0.0202(16) 0.0076(13) 0.0089(13) 0.0014(13)
C4A 0.0146(16) 0.0265(18) 0.031(2) -0.0098(16) 0.0036(15) -0.0022(14)
C4B 0.0125(15) 0.0203(16) 0.0203(17) 0.0070(14) 0.0022(13) 0.0017(13)
C5A 0.0148(15) 0.0249(18) 0.0283(19) -0.0046(15) 0.0047(14) -0.0002(14)
C5B 0.0097(13) 0.0184(15) 0.0187(16) 0.0046(13) 0.0045(12) 0.0009(12)
C6A 0.0117(14) 0.0180(15) 0.0171(16) 0.0019(13) 0.0032(12) 0.0034(12)
C6B 0.0119(14) 0.0099(13) 0.0161(15) 0.0005(12) 0.0065(12) -0.0007(11)
C12A 0.0131(14) 0.0175(15) 0.0167(16) 0.0022(13) 0.0063(13) -0.0005(12)
C12B 0.0110(14) 0.0143(14) 0.0214(16) 0.0011(13) 0.0086(13) -0.0016(12)
O13A 0.0108(10) 0.0219(12) 0.0250(13) -0.0045(10) 0.0063(10) -0.0010(9)
O13B 0.0077(10) 0.0207(11) 0.0204(12) 0.0063(10) 0.0030(9) -0.0007(9)
N13 0.0059(11) 0.0131(12) 0.0146(13) 0.0026(10) 0.0023(10) 0.0000(9)
O14A 0.0140(11) 0.0214(12) 0.0216(12) -0.0010(10) 0.0074(10) 0.0030(9)
O14B 0.0100(11) 0.0286(13) 0.0318(14) 0.0157(11) 0.0091(10) 0.0003(9)
C16A 0.0141(15) 0.0133(14) 0.0182(16) 0.0026(13) 0.0039(13) 0.0034(12)
C16B 0.0123(14) 0.0111(13) 0.0133(15) 0.0016(12) 0.0057(12) 0.0001(11)
O17A 0.0096(10) 0.0186(11) 0.0224(12) -0.0042(10) 0.0035(9) 0.0005(9)
O17B 0.0068(10) 0.0225(12) 0.0207(12) 0.0103(10) 0.0036(9) 0.0007(9)
N18A 0.0095(12) 0.0161(13) 0.0170(13) -0.0016(11) 0.0026(10) 0.0018(10)
N21A 0.0125(12) 0.0158(13) 0.0183(14) -0.0009(11) 0.0056(11) -0.0005(10)
N21B 0.0070(11) 0.0146(12) 0.0173(13) 0.0022(11) 0.0033(10) -0.0019(10)
C22A 0.0115(14) 0.0158(15) 0.0177(16) 0.0024(13) 0.0053(12) 0.0024(12)
C22B 0.0087(13) 0.0134(14) 0.0138(15) 0.0001(12) 0.0042(12) -0.0008(11)
C23A 0.0152(15) 0.0116(14) 0.0199(16) 0.0014(12) 0.0076(13) 0.0011(12)
C23B 0.0110(14) 0.0133(14) 0.0113(14) -0.0018(12) 0.0043(11) -0.0013(11)
C24A 0.0143(15) 0.0192(16) 0.0255(18) -0.0031(14) 0.0077(14) -0.0029(13)
C24B 0.0119(14) 0.0181(15) 0.0265(17) 0.0083(14) 0.0068(13) 0.0042(12)
C25A 0.0137(15) 0.0228(17) 0.032(2) -0.0030(15) 0.0106(14) -0.0019(13)
C25B 0.0136(15) 0.0235(17) 0.0312(19) 0.0081(15) 0.0122(14) 0.0009(13)
C26A 0.0162(15) 0.0209(16) 0.0258(18) -0.0034(14) 0.0117(14) -0.0011(13)
C26B 0.0138(14) 0.0213(16) 0.0223(17) 0.0065(14) 0.0094(13) -0.0004(13)
O27A 0.0496(18) 0.0312(15) 0.0398(17) 0.0097(13) 0.0238(15) 0.0059(14)
O27B 0.0427(17) 0.0421(17) 0.0276(15) -0.0109(13) 0.0150(13) 0.0009(14)
Cl30 0.0167(4) 0.0216(4) 0.0231(4) 0.0035(3) 0.0081(3) -0.0001(3)
O31 0.0191(12) 0.0261(13) 0.0270(14) 0.0040(11) 0.0044(11) -0.0044(10)
O32 0.0210(13) 0.0350(15) 0.0440(17) 0.0100(13) 0.0173(12) 0.0058(11)
O33 0.0306(14) 0.0277(14) 0.0357(16) -0.0092(12) 0.0069(13) 0.0009(12)
O34 0.0316(15) 0.0367(16) 0.0353(16) 0.0150(13) 0.0134(13) 0.0028(12)
Cl35 0.0298(5) 0.0241(4) 0.0261(5) 0.0003(4) 0.0099(4) 0.0004(4)
O36 0.0330(15) 0.0276(14) 0.0359(16) 0.0009(12) 0.0154(13) 0.0022(12)
O37 0.062(2) 0.0346(17) 0.049(2) -0.0138(15) 0.0275(17) -0.0099(16)
O38 0.0231(15) 0.091(3) 0.054(2) -0.012(2) 0.0095(15) 0.0062(17)
O39 0.089(3) 0.0324(17) 0.047(2) 0.0094(15) 0.037(2) 0.0023(18)

loop_
_atom_type_symbol
_atom_type_description
_atom_type_scat_dispersion_real
_atom_type_scat_dispersion_imag
_atom_type_scat_source
C C 0.0033 0.0016 'International Tables Vol C Tables 4.2.6.8 and 6.1.1.4'
H H 0.0000 0.0000 'International Tables Vol C Tables 4.2.6.8 and 6.1.1.4'
N N 0.0061 0.0033 'International Tables Vol C Tables 4.2.6.8 and 6.1.1.4'
O O 0.0106 0.0060 'International Tables Vol C Tables 4.2.6.8 and 6.1.1.4'
Cl Cl 0.1484 0.1585 'International Tables Vol C Tables 4.2.6.8 and 6.1.1.4'
Cu Cu 0.3201 1.2651 'International Tables Vol C Tables 4.2.6.8 and 6.1.1.4'

loop_
_geom_angle_atom_site_label_1
_geom_angle_atom_site_label_2
_geom_angle_atom_site_label_3
_geom_angle
_geom_angle_site_symmetry_1
_geom_angle_site_symmetry_3
N21B Cu1 O13B 104.73(10) 3_665 .
N21B Cu1 O17B 94.92(10) 3_665 .
O13B Cu1 O17B 159.91(9) . .
N21B Cu1 O27B 88.59(12) 3_665 .
O13B Cu1 O27B 96.29(11) . .
O17B Cu1 O27B 88.20(11) . .
N21A Cu2 O13A 104.54(10) 3 .
N21A Cu2 O17A 95.73(10) 3 .
O13A Cu2 O17A 158.57(9) . .
N21A Cu2 O27A 89.51(11) 3 .
O13A Cu2 O27A 85.77(10) . .
O17A Cu2 O27A 101.48(10) . .
C6A N1A C2A 121.1(3) . .
C6B N1B C2B 120.8(3) . .
N1A C2A C3A 125.2(3) . .
N1A C2A C12A 110.7(3) . .
C3A C2A C12A 124.0(3) . .
N1B C2B C3B 125.2(3) . .
N1B C2B C12B 109.5(3) . .
C3B C2B C12B 125.3(3) . .
C4A C3A C2A 115.0(3) . .
C4A C3A H3A 122.5 . .
C2A C3A H3A 122.5 . .
C4B C3B C2B 115.0(3) . .
C4B C3B H3B 122.5 . .
C2B C3B H3B 122.5 . .
C3A C4A C5A 118.9(3) . .
C3A C4A H4A 120.5 . .
C5A C4A H4A 120.5 . .
C3B C4B C5B 119.3(3) . .
C3B C4B H4B 120.4 . .
C5B C4B H4B 120.4 . .
C6A C5A C4A 122.9(3) . .
C6A C5A H5A 118.6 . .
C4A C5A H5A 118.6 . .
C6B C5B C4B 122.1(3) . .
C6B C5B H5B 118.9 . .
C4B C5B H5B 118.9 . .
N1A C6A C5A 116.9(3) . .
N1A C6A C16A 109.7(3) . .
C5A C6A C16A 133.3(3) . .
N1B C6B C5B 117.5(3) . .
N1B C6B C16B 108.9(3) . .
C5B C6B C16B 133.6(3) . .
O14A C12A O13A 129.9(3) . .
O14A C12A C2A 116.3(3) . .
O13A C12A C2A 113.7(3) . .
O14B C12B O13B 129.6(3) . .
O14B C12B C2B 116.4(3) . .
O13B C12B C2B 114.0(3) . .
C12A O13A Cu2 117.9(2) . .
C12B O13B Cu1 118.42(19) . .
C16B N13 C23B 126.2(3) . .
C16B N13 H13 116.9 . .
C23B N13 H13 116.9 . .
O17A C16A N18A 121.2(3) . .
O17A C16A C6A 121.2(3) . .
N18A C16A C6A 117.6(3) . .
O17B C16B N13 119.5(3) . .
O17B C16B C6B 121.6(3) . .
N13 C16B C6B 118.9(3) . .
C16A O17A Cu2 108.8(2) . .
C16B O17B Cu1 108.3(2) . .
C16A N18A C23A 126.9(3) . .
C16A N18A H18A 116.5 . .
C23A N18A H18A 116.5 . .
C26A N21A C22A 119.4(3) . .
C26A N21A Cu2 116.3(2) . 3
C22A N21A Cu2 124.2(2) . 3
C26B N21B C22B 120.5(3) . .
C26B N21B Cu1 115.8(2) . 3_665
C22B N21B Cu1 123.6(2) . 3_665
N21A C22A C23A 125.4(3) . .
N21A C22A H22A 117.3 . .
C23A C22A H22A 117.3 . .
N21B C22B C23B 124.6(3) . .
N21B C22B H22B 117.7 . .
C23B C22B H22B 117.7 . .
C24A C23A C22A 115.0(3) . .
C24A C23A N18A 117.7(3) . .
C22A C23A N18A 127.3(3) . .
C24B C23B C22B 115.2(3) . .
C24B C23B N13 117.4(3) . .
C22B C23B N13 127.4(3) . .
C23A C24A C25A 119.0(3) . .
C23A C24A H24A 120.5 . .
C25A C24A H24A 120.5 . .
C23B C24B C25B 119.2(3) . .
C23B C24B H24B 120.4 . .
C25B C24B H24B 120.4 . .
C26A C25A C24A 123.3(3) . .
C26A C25A H25A 118.4 . .
C24A C25A H25A 118.4 . .
C26B C25B C24B 123.0(3) . .
C26B C25B H25B 118.5 . .
C24B C25B H25B 118.5 . .
N21A C26A C25A 117.9(3) . .
N21A C26A H26A 121.1 . .
C25A C26A H26A 121.1 . .
N21B C26B C25B 117.5(3) . .
N21B C26B H26B 121.3 . .
C25B C26B H26B 121.3 . .
Cu2 O27A H27A 109.6 . .
Cu2 O27A H27C 145.7 . .
H27A O27A H27C 100.3 . .
Cu1 O27B H27B 109.4 . .
Cu1 O27B H27D 133.4 . .
H27B O27B H27D 103.2 . .
O32 Cl30 O31 106.98(17) . .
O32 Cl30 O33 107.75(18) . .
O31 Cl30 O33 109.05(17) . .
O32 Cl30 O34 110.42(17) . .
O31 Cl30 O34 109.46(17) . .
O33 Cl30 O34 112.98(18) . .
O38 Cl35 O36 103.4(2) . .
O38 Cl35 O39 113.2(3) . .
O36 Cl35 O39 111.71(19) . .
O38 Cl35 O37 109.9(2) . .
O36 Cl35 O37 112.53(19) . .
O39 Cl35 O37 106.3(2) . .

loop_
_geom_bond_atom_site_label_1
_geom_bond_atom_site_label_2
_geom_bond_distance
_geom_bond_site_symmetry_2
Cu1 N21B 1.938(3) 3_665
Cu1 O13B 1.995(2) .
Cu1 O17B 2.012(2) .
Cu1 O27B 2.301(3) .
Cu2 N21A 1.957(3) 3
Cu2 O13A 2.005(2) .
Cu2 O17A 2.039(2) .
Cu2 O27A 2.351(3) .
N1A C6A 1.269(4) .
N1A C2A 1.340(4) .
N1B C6B 1.264(4) .
N1B C2B 1.357(4) .
C2A C3A 1.382(5) .
C2A C12A 1.439(4) .
C2B C3B 1.389(5) .
C2B C12B 1.435(4) .
C3A C4A 1.318(5) .
C3A H3A 0.9500 .
C3B C4B 1.316(4) .
C3B H3B 0.9500 .
C4A C5A 1.410(5) .
C4A H4A 0.9500 .
C4B C5B 1.426(4) .
C4B H4B 0.9500 .
C5A C6A 1.372(5) .
C5A H5A 0.9500 .
C5B C6B 1.385(4) .
C5B H5B 0.9500 .
C6A C16A 1.545(5) .
C6B C16B 1.559(4) .
C12A O14A 1.238(4) .
C12A O13A 1.286(4) .
C12B O14B 1.250(4) .
C12B O13B 1.299(4) .
N13 C16B 1.267(4) .
N13 C23B 1.456(4) .
N13 H13 0.8800 .
C16A O17A 1.210(4) .
C16A N18A 1.276(4) .
C16B O17B 1.225(4) .
N18A C23A 1.455(4) .
N18A H18A 0.8800 .
N21A C26A 1.272(4) .
N21A C22A 1.384(4) .
N21A Cu2 1.957(3) 3
N21B C26B 1.280(4) .
N21B C22B 1.376(4) .
N21B Cu1 1.938(3) 3_665
C22A C23A 1.399(5) .
C22A H22A 0.9500 .
C22B C23B 1.380(4) .
C22B H22B 0.9500 .
C23A C24A 1.319(4) .
C23B C24B 1.326(4) .
C24A C25A 1.417(5) .
C24A H24A 0.9500 .
C24B C25B 1.417(5) .
C24B H24B 0.9500 .
C25A C26A 1.386(5) .
C25A H25A 0.9500 .
C25B C26B 1.362(5) .
C25B H25B 0.9500 .
C26A H26A 0.9500 .
C26B H26B 0.9500 .
O27A H27A 0.8200 .
O27A H27C 0.8919 .
O27B H27B 0.8199 .
O27B H27D 0.8622 .
Cl30 O32 1.371(3) .
Cl30 O31 1.393(3) .
Cl30 O33 1.491(3) .
Cl30 O34 1.496(3) .
Cl35 O38 1.358(3) .
Cl35 O36 1.442(3) .
Cl35 O39 1.453(3) .
Cl35 O37 1.457(3) .

loop_
_geom_torsion_atom_site_label_1
_geom_torsion_atom_site_label_2
_geom_torsion_atom_site_label_3
_geom_torsion_atom_site_label_4
_geom_torsion
_geom_torsion_site_symmetry_1
C6A N1A C2A C3A 4.5(5) .
C6A N1A C2A C12A -171.2(3) .
C6B N1B C2B C3B 0.0(5) .
C6B N1B C2B C12B 178.9(3) .
N1A C2A C3A C4A -2.1(5) .
C12A C2A C3A C4A 173.0(3) .
N1B C2B C3B C4B 0.6(5) .
C12B C2B C3B C4B -178.2(3) .
C2A C3A C4A C5A -1.0(6) .
C2B C3B C4B C5B -0.4(5) .
C3A C4A C5A C6A 2.0(6) .
C3B C4B C5B C6B -0.3(5) .
C2A N1A C6A C5A -3.2(5) .
C2A N1A C6A C16A 173.9(3) .
C4A C5A C6A N1A 0.1(6) .
C4A C5A C6A C16A -176.1(4) .
C2B N1B C6B C5B -0.7(5) .
C2B N1B C6B C16B 178.1(3) .
C4B C5B C6B N1B 0.9(5) .
C4B C5B C6B C16B -177.6(3) .
N1A C2A C12A O14A 173.7(3) .
C3A C2A C12A O14A -2.0(5) .
N1A C2A C12A O13A -2.1(4) .
C3A C2A C12A O13A -177.8(3) .
N1B C2B C12B O14B -178.2(3) .
C3B C2B C12B O14B 0.8(5) .
N1B C2B C12B O13B -0.3(4) .
C3B C2B C12B O13B 178.7(3) .
O14A C12A O13A Cu2 -173.8(3) .
C2A C12A O13A Cu2 1.3(4) .
N21A Cu2 O13A C12A 175.5(2) 3
O17A Cu2 O13A C12A 14.8(4) .
O27A Cu2 O13A C12A -96.2(2) .
O14B C12B O13B Cu1 179.7(3) .
C2B C12B O13B Cu1 2.1(4) .
N21B Cu1 O13B C12B 166.9(2) 3_665
O17B Cu1 O13B C12B -0.8(4) .
O27B Cu1 O13B C12B -102.9(2) .
N1A C6A C16A O17A 3.2(4) .
C5A C6A C16A O17A 179.7(4) .
N1A C6A C16A N18A -175.2(3) .
C5A C6A C16A N18A 1.2(6) .
C23B N13 C16B O17B 2.3(5) .
C23B N13 C16B C6B -177.7(3) .
N1B C6B C16B O17B -1.4(4) .
C5B C6B C16B O17B 177.1(3) .
N1B C6B C16B N13 178.6(3) .
C5B C6B C16B N13 -2.8(5) .
N18A C16A O17A Cu2 173.7(3) .
C6A C16A O17A Cu2 -4.7(4) .
N21A Cu2 O17A C16A -172.2(2) 3
O13A Cu2 O17A C16A -11.1(4) .
O27A Cu2 O17A C16A 97.1(2) .
N13 C16B O17B Cu1 -177.1(2) .
C6B C16B O17B Cu1 2.9(4) .
N21B Cu1 O17B C16B -172.2(2) 3_665
O13B Cu1 O17B C16B -4.2(4) .
O27B Cu1 O17B C16B 99.3(2) .
O17A C16A N18A C23A -7.7(5) .
C6A C16A N18A C23A 170.8(3) .
C26A N21A C22A C23A -1.7(5) .
Cu2 N21A C22A C23A 174.6(2) 3
C26B N21B C22B C23B 1.1(5) .
Cu1 N21B C22B C23B -173.9(2) 3_665
N21A C22A C23A C24A 3.6(5) .
N21A C22A C23A N18A -175.2(3) .
C16A N18A C23A C24A -172.1(3) .
C16A N18A C23A C22A 6.6(5) .
N21B C22B C23B C24B -1.9(5) .
N21B C22B C23B N13 179.5(3) .
C16B N13 C23B C24B 161.8(3) .
C16B N13 C23B C22B -19.5(5) .
C22A C23A C24A C25A -2.7(5) .
N18A C23A C24A C25A 176.2(3) .
C22B C23B C24B C25B 1.4(5) .
N13 C23B C24B C25B -179.8(3) .
C23A C24A C25A C26A 0.3(6) .
C23B C24B C25B C26B -0.4(6) .
C22A N21A C26A C25A -0.9(5) .
Cu2 N21A C26A C25A -177.6(3) 3
C24A C25A C26A N21A 1.7(6) .
C22B N21B C26B C25B 0.1(5) .
Cu1 N21B C26B C25B 175.5(3) 3_665
C24B C25B C26B N21B -0.4(6) .
